data_4035728
loop_
_publ_author_name
'Zhang, Xiaofeng'
'Qiu, Weiqi'
'Ma, Xiaoming'
'Evans, Jason'
'Kaur, Manpreet'
'Jasinski, Jerry P.'
'Zhang, Wei'

_publ_section_title
;
 One-Pot Double [3 + 2] Cycloadditions for Diastereoselective Synthesis of
 Pyrrolidine-Based Polycyclic Systems.
;
_journal_issue 21
_journal_name_full 'The Journal of organic chemistry'
_journal_page_first 13536
_journal_page_last 13542
_journal_paper_doi 10.1021/acs.joc.8b02046
_journal_volume 83
_journal_year 2018
_chemical_formula_moiety 'C29 H29 Br N2 O7'
_chemical_formula_sum 'C29 H29 Br N2 O7'
_chemical_formula_weight 597.45
_space_group_crystal_system monoclinic
_space_group_IT_number 14
_space_group_name_Hall '-P 2yn'
_space_group_name_H-M_alt 'P 1 21/n 1'
_atom_sites_solution_hydrogens geom
_atom_sites_solution_primary dual
_audit_creation_date 2018-02-20
_audit_creation_method
;
Olex2 1.2
(compiled 2017.08.10 svn.r3458 for OlexSys, GUI svn.r5381)
;
_cell_angle_alpha 90
_cell_angle_beta 104.564(2)
_cell_angle_gamma 90
_cell_formula_units_Z 4
_cell_length_a 14.6471(3)
_cell_length_b 9.8270(2)
_cell_length_c 19.3981(3)
_cell_measurement_reflns_used 4433
_cell_measurement_temperature 293(2)
_cell_measurement_theta_max 71.3810
_cell_measurement_theta_min 4.3360
_cell_volume 2702.39(9)
_computing_cell_refinement 'CrysAlisPro (Rigaku OD, 2015)'
_computing_data_collection 'CrysAlisPro (Rigaku OD, 2015)'
_computing_data_reduction 'CrysAlisPro (Rigaku OD, 2015)'
_computing_molecular_graphics 'Olex2 (Dolomanov et al., 2009)'
_computing_publication_material 'Olex2 (Dolomanov et al., 2009)'
_computing_structure_refinement 'ShelXL (Sheldrick, 2015a)'
_computing_structure_solution 'ShelXT (Sheldrick, 2015b)'
_diffrn_ambient_temperature 293(2)
_diffrn_detector 'CCD plate'
_diffrn_detector_area_resol_mean 16.0416
_diffrn_detector_type Eos
_diffrn_measured_fraction_theta_full 1.000
_diffrn_measured_fraction_theta_max 0.985
_diffrn_measurement_details
;
List of Runs (angles in degrees, time in seconds):

  # Type    Start    End  Width  t~exp~   \w     \q     \k     \f   Frames
--------------------------------------------------------------------------
  1  \w    -19.00  26.00   1.00    1.24    --  -33.50  57.00  30.00   45
  2  \w    -53.00  36.00   1.00    1.24    --  -33.50  37.00   0.00   89
  3  \w    -23.00  46.00   1.00    1.24    --   35.36 -57.00  90.00   69
  4  \w     52.00 104.00   1.00    4.95    --  108.00 -94.00   0.00   52
  5  \w     84.00 124.00   1.00    4.95    --  108.00 -45.00   0.00   40
  6  \w     66.00 100.00   1.00    4.95    --  108.00 -94.00 -90.00   34
  7  \w     61.00 119.00   1.00    4.95    --  108.00 -45.00-120.00   58
  8  \w    142.00 175.00   1.00    4.95    --  108.00  30.00-180.00   33
  9  \w    103.00 138.00   1.00    4.95    --  108.00 109.00 -87.00   35
 10  \w     94.00 173.00   1.00    4.95    --  108.00  45.00-120.00   79
 11  \w    124.00 170.00   1.00    4.95    --  108.00  61.00  90.00   46
 12  \w     62.00 109.00   1.00    4.95    --  108.00 -94.00-150.00   47
 13  \w     43.00  92.00   1.00    4.95    --  108.00 -94.00-180.00   49
 14  \w     68.00  95.00   1.00    1.24    --   35.36-178.00 -90.00   27
 15  \w     42.00  69.00   1.00    1.24    --   35.36 -99.00-150.00   27
 16  \w     41.00  75.00   1.00    4.95    --  108.00 -45.00   0.00   34
 17  \w     43.00 124.00   1.00    4.95    --  108.00 -45.00  90.00   81
 18  \w    -40.00  -8.00   1.00    1.24    --  -33.50 -77.00-120.00   32
 19  \w    -99.00 -44.00   1.00    1.24    --  -33.50 -77.00-120.00   55
;
_diffrn_measurement_device 'four-circle diffractometer'
_diffrn_measurement_device_type 'Rigaku, Oxford diffraction'
_diffrn_measurement_method '\w scans'
_diffrn_orient_matrix_type 'CrysAlisPro convention (1999,Acta A55,543-557)'
_diffrn_orient_matrix_UB_11 0.0653775000
_diffrn_orient_matrix_UB_12 0.1098484000
_diffrn_orient_matrix_UB_13 -0.0180563000
_diffrn_orient_matrix_UB_21 -0.0791836000
_diffrn_orient_matrix_UB_22 0.1063534000
_diffrn_orient_matrix_UB_23 -0.0074090000
_diffrn_orient_matrix_UB_31 0.0355369000
_diffrn_orient_matrix_UB_32 0.0347933000
_diffrn_orient_matrix_UB_33 0.0796940000
_diffrn_radiation_monochromator graphite
_diffrn_radiation_probe x-ray
_diffrn_radiation_type CuK\a
_diffrn_radiation_wavelength 1.54184
_diffrn_reflns_av_R_equivalents 0.0241
_diffrn_reflns_av_unetI/netI 0.0311
_diffrn_reflns_Laue_measured_fraction_full 1.000
_diffrn_reflns_Laue_measured_fraction_max 0.985
_diffrn_reflns_limit_h_max 17
_diffrn_reflns_limit_h_min -18
_diffrn_reflns_limit_k_max 11
_diffrn_reflns_limit_k_min -9
_diffrn_reflns_limit_l_max 23
_diffrn_reflns_limit_l_min -17
_diffrn_reflns_number 11287
_diffrn_reflns_point_group_measured_fraction_full 1.000
_diffrn_reflns_point_group_measured_fraction_max 0.985
_diffrn_reflns_theta_full 67.684
_diffrn_reflns_theta_max 71.333
_diffrn_reflns_theta_min 3.401
_diffrn_source 'fine-focus sealed X-ray tube'
_diffrn_source_type 'Enhance (Cu) X-ray Source'
_exptl_absorpt_coefficient_mu 2.502
_exptl_absorpt_correction_T_max 1.00000
_exptl_absorpt_correction_T_min 0.56142
_exptl_absorpt_correction_type multi-scan
_exptl_absorpt_process_details
;
CrysAlisPro 1.171.38.46 (Rigaku Oxford Diffraction, 2015)
Empirical absorption correction using spherical harmonics,
 implemented in SCALE3 ABSPACK scaling algorithm.
;
_exptl_crystal_colour colourless
_exptl_crystal_colour_primary colourless
_exptl_crystal_density_diffrn 1.468
_exptl_crystal_description prism
_exptl_crystal_F_000 1232
_exptl_crystal_size_max 0.36
_exptl_crystal_size_mid 0.24
_exptl_crystal_size_min 0.22
_refine_diff_density_max 0.632
_refine_diff_density_min -0.614
_refine_diff_density_rms 0.051
_refine_ls_extinction_coef 0.00158(11)
_refine_ls_extinction_expression Fc^*^=kFc[1+0.001xFc^2^\l^3^/sin(2\q)]^-1/4^
_refine_ls_extinction_method 'SHELXL-2018/1 (Sheldrick 2018)'
_refine_ls_goodness_of_fit_ref 1.032
_refine_ls_hydrogen_treatment constr
_refine_ls_matrix_type full
_refine_ls_number_parameters 356
_refine_ls_number_reflns 5160
_refine_ls_number_restraints 0
_refine_ls_restrained_S_all 1.032
_refine_ls_R_factor_all 0.0490
_refine_ls_R_factor_gt 0.0404
_refine_ls_shift/su_max 0.001
_refine_ls_shift/su_mean 0.000
_refine_ls_structure_factor_coef Fsqd
_refine_ls_weighting_details 'w=1/[\s^2^(Fo^2^)+(0.0532P)^2^+1.1066P] where P=(Fo^2^+2Fc^2^)/3'
_refine_ls_weighting_scheme calc
_refine_ls_wR_factor_gt 0.1029
_refine_ls_wR_factor_ref 0.1098
_reflns_Friedel_coverage 0.000
_reflns_number_gt 4345
_reflns_number_total 5160
_reflns_threshold_expression 'I > 2\s(I)'
_cod_data_source_file jo8b02046_si_003.cif
_cod_data_source_block zhang-u127c-1-597
_cod_database_code 4035728
_shelx_shelxl_version_number 2018/1
_chemical_oxdiff_formula 'C29 H29 N2 O7 Br'
_chemical_oxdiff_usercomment 'Zhang's Zhang-U127c-1-597'
_shelx_space_group_comment
;
The symmetry employed for this shelxl refinement is uniquely defined
by the following loop, which should always be used as a source of
symmetry information in preference to the above space-group names.
They are only intended as comments.
;
_shelx_estimated_absorpt_t_max 0.609
_shelx_estimated_absorpt_t_min 0.466
_reflns_odcompleteness_completeness 99.94
_reflns_odcompleteness_iscentric 1
_reflns_odcompleteness_theta 68.13
_olex2_refinement_description
;
1. Fixed Uiso
 At 1.2 times of:
  All C(H) groups, All C(H,H) groups
 At 1.5 times of:
  All C(H,H,H) groups
2.a Ternary CH refined with riding coordinates:
 C2(H2), C3(H3), C4(H4), C5(H5), C6(H6), C7(H7)
2.b Secondary CH2 refined with riding coordinates:
 C10(H10A,H10B), C26(H26A,H26B), C28(H28A,H28B)
2.c Aromatic/amide H refined with riding coordinates:
 C13(H13), C15(H15), C16(H16), C18(H18), C19(H19), C20(H20), C21(H21), C22(H22)
2.d Idealised Me refined as rotating group:
 C24(H24A,H24B,H24C), C27(H27A,H27B,H27C), C29(H29A,H29B,H29C)
;
_olex2_exptl_crystal_mounting_method 'polymer loop'
_olex2_submission_special_instructions 'No special instructions were received'
_oxdiff_exptl_absorpt_empirical_details
;
Empirical correction (ABSPACK) includes:
- Absorption correction using spherical harmonics
- Frame scaling
;
_oxdiff_exptl_absorpt_empirical_full_max 1.419
_oxdiff_exptl_absorpt_empirical_full_min 0.789

loop_
_space_group_symop_operation_xyz
'x, y, z'
'-x+1/2, y+1/2, -z+1/2'
'-x, -y, -z'
'x-1/2, -y-1/2, z-1/2'

loop_
_atom_site_label
_atom_site_type_symbol
_atom_site_fract_x
_atom_site_fract_y
_atom_site_fract_z
_atom_site_U_iso_or_equiv
_atom_site_adp_type
_atom_site_occupancy
_atom_site_site_symmetry_order
_atom_site_calc_flag
_atom_site_refinement_flags_posn
Br1 Br 0.71406(2) -0.20430(4) 0.59288(2) 0.07257(15) Uani 1 1 d .
O1 O 0.68924(13) 0.35452(19) 0.46377(9) 0.0510(4) Uani 1 1 d .
O2 O 0.74120(12) -0.07368(19) 0.21189(9) 0.0499(4) Uani 1 1 d .
O3 O 0.46554(15) 0.1325(3) 0.10708(10) 0.0687(6) Uani 1 1 d .
O4 O 0.36251(12) 0.27087(19) 0.24328(11) 0.0522(4) Uani 1 1 d .
O5 O 0.40646(12) 0.05494(18) 0.23550(11) 0.0527(4) Uani 1 1 d .
O6 O 0.48885(15) 0.49938(19) 0.21269(9) 0.0554(5) Uani 1 1 d .
O7 O 0.46326(13) 0.55668(17) 0.31793(9) 0.0469(4) Uani 1 1 d .
N1 N 0.57391(11) 0.11537(18) 0.32873(9) 0.0301(3) Uani 1 1 d .
N2 N 0.59497(14) 0.0012(2) 0.15269(10) 0.0421(4) Uani 1 1 d .
C1 C 0.52915(14) 0.2156(2) 0.27438(10) 0.0312(4) Uani 1 1 d .
C2 C 0.54634(15) 0.3535(2) 0.31333(11) 0.0339(4) Uani 1 1 d .
H2 H 0.613824 0.372728 0.321128 0.041 Uiso 1 1 calc R
C3 C 0.53047(15) 0.3200(2) 0.38704(11) 0.0358(4) Uani 1 1 d .
H3 H 0.464228 0.336872 0.386092 0.043 Uiso 1 1 calc R
C4 C 0.55057(14) 0.1633(2) 0.39578(10) 0.0314(4) Uani 1 1 d .
H4 H 0.492100 0.118260 0.399029 0.038 Uiso 1 1 calc R
C5 C 0.67536(13) 0.1091(2) 0.32939(10) 0.0307(4) Uani 1 1 d .
H5 H 0.708290 0.184869 0.358029 0.037 Uiso 1 1 calc R
C6 C 0.67558(14) 0.1330(2) 0.25016(11) 0.0333(4) Uani 1 1 d .
H6 H 0.728094 0.193003 0.247662 0.040 Uiso 1 1 calc R
C7 C 0.58152(15) 0.2026(2) 0.21459(11) 0.0356(4) Uani 1 1 d .
H7 H 0.593278 0.293144 0.197463 0.043 Uiso 1 1 calc R
C8 C 0.53727(17) 0.1119(3) 0.15239(12) 0.0441(5) Uani 1 1 d .
C9 C 0.67771(15) 0.0073(2) 0.20601(11) 0.0362(4) Uani 1 1 d .
C10 C 0.59259(19) 0.4009(3) 0.44715(13) 0.0481(6) Uani 1 1 d .
H10A H 0.590378 0.496266 0.433865 0.058 Uiso 1 1 calc R
H10B H 0.568500 0.392832 0.489201 0.058 Uiso 1 1 calc R
C11 C 0.69603(16) 0.2243(3) 0.49028(12) 0.0418(5) Uani 1 1 d .
C12 C 0.62607(14) 0.1288(2) 0.46232(10) 0.0344(4) Uani 1 1 d .
C13 C 0.63103(15) 0.0019(3) 0.49426(11) 0.0385(5) Uani 1 1 d .
H13 H 0.583361 -0.061653 0.478281 0.046 Uiso 1 1 calc R
C14 C 0.70755(16) -0.0293(3) 0.55014(12) 0.0461(6) Uani 1 1 d .
C15 C 0.77956(17) 0.0623(3) 0.57534(12) 0.0537(7) Uani 1 1 d .
H15 H 0.831534 0.038218 0.611801 0.064 Uiso 1 1 calc R
C16 C 0.77289(18) 0.1901(3) 0.54539(13) 0.0526(6) Uani 1 1 d .
H16 H 0.820211 0.253809 0.562254 0.063 Uiso 1 1 calc R
C17 C 0.71955(15) -0.0231(2) 0.36117(11) 0.0369(5) Uani 1 1 d .
C18 C 0.6689(2) -0.1438(3) 0.35045(14) 0.0513(6) Uani 1 1 d .
H18 H 0.607716 -0.145105 0.321597 0.062 Uiso 1 1 calc R
C19 C 0.7097(3) -0.2625(3) 0.3828(2) 0.0778(11) Uani 1 1 d .
H19 H 0.675658 -0.343334 0.375650 0.093 Uiso 1 1 calc R
C20 C 0.8008(4) -0.2613(5) 0.42568(19) 0.0928(15) Uani 1 1 d .
H20 H 0.827419 -0.340335 0.448552 0.111 Uiso 1 1 calc R
C21 C 0.8505(3) -0.1441(5) 0.43395(17) 0.0850(13) Uani 1 1 d .
H21 H 0.912412 -0.143963 0.461539 0.102 Uiso 1 1 calc R
C22 C 0.81146(19) -0.0246(3) 0.40235(13) 0.0562(7) Uani 1 1 d .
H22 H 0.847010 0.054939 0.408784 0.067 Uiso 1 1 calc R
C23 C 0.42278(15) 0.1862(2) 0.24925(11) 0.0359(4) Uani 1 1 d .
C24 C 0.3094(2) 0.0177(3) 0.2044(2) 0.0778(10) Uani 1 1 d .
H24A H 0.286336 0.066385 0.160530 0.117 Uiso 1 1 calc GR
H24B H 0.271798 0.040282 0.236785 0.117 Uiso 1 1 calc GR
H24C H 0.305457 -0.078389 0.195094 0.117 Uiso 1 1 calc GR
C25 C 0.49534(16) 0.4744(2) 0.27429(12) 0.0383(5) Uani 1 1 d .
C26 C 0.4236(2) 0.6856(2) 0.28917(14) 0.0490(6) Uani 1 1 d .
H26A H 0.363127 0.671696 0.255335 0.059 Uiso 1 1 calc R
H26B H 0.465474 0.730977 0.264962 0.059 Uiso 1 1 calc R
C27 C 0.4116(3) 0.7697(3) 0.35060(17) 0.0653(8) Uani 1 1 d .
H27A H 0.384550 0.856127 0.333466 0.098 Uiso 1 1 calc GR
H27B H 0.471935 0.783756 0.383354 0.098 Uiso 1 1 calc GR
H27C H 0.370570 0.723320 0.374404 0.098 Uiso 1 1 calc GR
C28 C 0.5764(2) -0.1035(3) 0.09722(14) 0.0588(7) Uani 1 1 d .
H28A H 0.635803 -0.139583 0.091634 0.071 Uiso 1 1 calc R
H28B H 0.543192 -0.063264 0.052243 0.071 Uiso 1 1 calc R
C29 C 0.5183(3) -0.2172(4) 0.1160(3) 0.0962(13) Uani 1 1 d .
H29A H 0.507845 -0.285303 0.079350 0.144 Uiso 1 1 calc GR
H29B H 0.458722 -0.181941 0.120028 0.144 Uiso 1 1 calc GR
H29C H 0.551149 -0.256896 0.160528 0.144 Uiso 1 1 calc GR

loop_
_atom_site_aniso_label
_atom_site_aniso_U_11
_atom_site_aniso_U_22
_atom_site_aniso_U_33
_atom_site_aniso_U_23
_atom_site_aniso_U_13
_atom_site_aniso_U_12
Br1 0.0589(2) 0.0902(3) 0.0683(2) 0.04434(18) 0.01559(15) 0.01688(16)
O1 0.0538(10) 0.0506(10) 0.0457(9) -0.0060(8) 0.0073(8) -0.0167(8)
O2 0.0507(9) 0.0552(10) 0.0454(9) 0.0005(8) 0.0147(7) 0.0214(8)
O3 0.0578(11) 0.0924(16) 0.0438(10) -0.0119(10) -0.0095(8) 0.0323(11)
O4 0.0354(8) 0.0479(10) 0.0700(12) -0.0015(8) 0.0068(8) 0.0091(8)
O5 0.0382(8) 0.0386(9) 0.0699(11) -0.0020(8) -0.0077(8) -0.0018(7)
O6 0.0841(13) 0.0442(9) 0.0421(9) 0.0071(7) 0.0236(9) 0.0152(9)
O7 0.0627(10) 0.0374(8) 0.0436(8) 0.0026(7) 0.0191(8) 0.0125(8)
N1 0.0258(7) 0.0340(8) 0.0292(8) 0.0018(7) 0.0046(6) 0.0015(7)
N2 0.0444(10) 0.0426(10) 0.0370(9) -0.0041(8) 0.0059(8) 0.0082(8)
C1 0.0308(9) 0.0311(10) 0.0314(9) 0.0021(8) 0.0071(8) 0.0020(8)
C2 0.0347(10) 0.0342(10) 0.0344(10) 0.0001(8) 0.0115(8) -0.0002(8)
C3 0.0384(11) 0.0374(11) 0.0339(10) 0.0017(8) 0.0131(9) 0.0018(9)
C4 0.0288(9) 0.0345(10) 0.0317(10) 0.0020(8) 0.0089(8) -0.0018(8)
C5 0.0264(9) 0.0347(10) 0.0310(9) -0.0009(8) 0.0072(7) -0.0013(8)
C6 0.0315(10) 0.0359(10) 0.0334(10) 0.0025(8) 0.0097(8) -0.0001(8)
C7 0.0406(11) 0.0337(10) 0.0339(10) 0.0034(8) 0.0121(9) 0.0073(9)
C8 0.0448(12) 0.0515(13) 0.0342(11) 0.0001(10) 0.0066(9) 0.0138(11)
C9 0.0370(10) 0.0409(11) 0.0321(10) 0.0040(8) 0.0110(8) 0.0063(9)
C10 0.0662(16) 0.0399(12) 0.0392(12) -0.0048(10) 0.0153(11) -0.0004(11)
C11 0.0400(11) 0.0531(14) 0.0332(10) -0.0068(10) 0.0108(9) -0.0055(10)
C12 0.0313(9) 0.0449(12) 0.0279(9) -0.0010(8) 0.0091(8) -0.0020(9)
C13 0.0324(10) 0.0504(13) 0.0335(10) 0.0047(9) 0.0102(8) -0.0003(9)
C14 0.0401(11) 0.0676(16) 0.0315(10) 0.0112(10) 0.0108(9) 0.0101(11)
C15 0.0374(12) 0.086(2) 0.0327(11) -0.0012(12) -0.0003(9) 0.0061(13)
C16 0.0393(12) 0.0747(18) 0.0400(12) -0.0141(12) 0.0032(10) -0.0097(12)
C17 0.0376(10) 0.0427(12) 0.0325(10) 0.0044(9) 0.0129(8) 0.0086(9)
C18 0.0647(16) 0.0410(13) 0.0557(14) 0.0066(11) 0.0290(13) 0.0043(12)
C19 0.131(3) 0.0435(15) 0.081(2) 0.0180(15) 0.067(2) 0.0213(18)
C20 0.146(4) 0.087(3) 0.0587(19) 0.0368(19) 0.051(2) 0.077(3)
C21 0.085(2) 0.119(3) 0.0477(16) 0.0159(19) 0.0088(15) 0.064(3)
C22 0.0450(13) 0.0793(19) 0.0412(12) 0.0020(12) 0.0049(10) 0.0197(13)
C23 0.0321(10) 0.0397(11) 0.0331(10) 0.0027(8) 0.0030(8) 0.0019(9)
C24 0.0442(15) 0.0582(18) 0.109(3) -0.0007(18) -0.0222(16) -0.0098(14)
C25 0.0439(11) 0.0335(11) 0.0389(11) 0.0007(9) 0.0130(9) -0.0005(9)
C26 0.0594(15) 0.0372(12) 0.0513(13) 0.0032(10) 0.0158(12) 0.0108(11)
C27 0.085(2) 0.0489(15) 0.0683(18) -0.0040(13) 0.0317(16) 0.0168(15)
C28 0.0685(17) 0.0597(17) 0.0425(13) -0.0120(12) 0.0030(12) 0.0111(14)
C29 0.110(3) 0.080(3) 0.099(3) -0.038(2) 0.028(2) -0.027(2)

loop_
_atom_type_symbol
_atom_type_description
_atom_type_scat_dispersion_real
_atom_type_scat_dispersion_imag
_atom_type_scat_source
C C 0.0181 0.0091 'International Tables Vol C Tables 4.2.6.8 and 6.1.1.4'
H H 0.0000 0.0000 'International Tables Vol C Tables 4.2.6.8 and 6.1.1.4'
Br Br -0.6763 1.2805 'International Tables Vol C Tables 4.2.6.8 and 6.1.1.4'
N N 0.0311 0.0180 'International Tables Vol C Tables 4.2.6.8 and 6.1.1.4'
O O 0.0492 0.0322 'International Tables Vol C Tables 4.2.6.8 and 6.1.1.4'

loop_
_geom_angle_atom_site_label_1
_geom_angle_atom_site_label_2
_geom_angle_atom_site_label_3
_geom_angle
C11 O1 C10 110.64(18)
C23 O5 C24 116.0(2)
C25 O7 C26 117.17(18)
C1 N1 C4 104.68(15)
C1 N1 C5 107.39(15)
C5 N1 C4 116.81(15)
C8 N2 C9 112.95(19)
C8 N2 C28 123.5(2)
C9 N2 C28 123.1(2)
N1 C1 C2 104.41(16)
N1 C1 C7 105.45(16)
N1 C1 C23 109.57(16)
C2 C1 C7 112.88(17)
C23 C1 C2 110.37(17)
C23 C1 C7 113.60(17)
C1 C2 H2 106.2
C3 C2 C1 102.87(17)
C3 C2 H2 106.2
C25 C2 C1 116.67(17)
C25 C2 H2 106.2
C25 C2 C3 117.69(17)
C2 C3 H3 109.0
C2 C3 C4 104.01(16)
C4 C3 H3 109.0
C10 C3 C2 113.66(18)
C10 C3 H3 109.0
C10 C3 C4 111.89(18)
N1 C4 C3 106.96(15)
N1 C4 H4 107.9
N1 C4 C12 113.08(16)
C3 C4 H4 107.9
C12 C4 C3 112.94(18)
C12 C4 H4 107.9
N1 C5 H5 108.8
N1 C5 C6 103.65(15)
N1 C5 C17 111.35(16)
C6 C5 H5 108.8
C17 C5 H5 108.8
C17 C5 C6 115.17(17)
C5 C6 H6 109.6
C7 C6 C5 106.63(16)
C7 C6 H6 109.6
C9 C6 C5 116.30(17)
C9 C6 H6 109.6
C9 C6 C7 104.70(17)
C1 C7 H7 110.0
C6 C7 C1 104.91(16)
C6 C7 H7 110.0
C8 C7 C1 116.96(19)
C8 C7 C6 104.61(17)
C8 C7 H7 110.0
O3 C8 N2 123.9(2)
O3 C8 C7 127.2(2)
N2 C8 C7 108.89(19)
O2 C9 N2 123.4(2)
O2 C9 C6 127.7(2)
N2 C9 C6 108.75(17)
O1 C10 C3 111.83(19)
O1 C10 H10A 109.3
O1 C10 H10B 109.3
C3 C10 H10A 109.3
C3 C10 H10B 109.3
H10A C10 H10B 107.9
O1 C11 C12 120.3(2)
O1 C11 C16 118.9(2)
C16 C11 C12 120.8(2)
C11 C12 C4 119.3(2)
C13 C12 C4 121.90(19)
C13 C12 C11 118.7(2)
C12 C13 H13 120.3
C14 C13 C12 119.4(2)
C14 C13 H13 120.3
C13 C14 Br1 118.9(2)
C15 C14 Br1 119.05(18)
C15 C14 C13 122.0(2)
C14 C15 H15 120.7
C16 C15 C14 118.6(2)
C16 C15 H15 120.7
C11 C16 H16 119.9
C15 C16 C11 120.3(2)
C15 C16 H16 119.9
C18 C17 C5 121.1(2)
C22 C17 C5 120.0(2)
C22 C17 C18 119.0(2)
C17 C18 H18 120.1
C17 C18 C19 119.9(3)
C19 C18 H18 120.1
C18 C19 H19 119.8
C20 C19 C18 120.4(4)
C20 C19 H19 119.8
C19 C20 H20 120.4
C21 C20 C19 119.2(3)
C21 C20 H20 120.4
C20 C21 H21 119.3
C20 C21 C22 121.5(4)
C22 C21 H21 119.3
C17 C22 H22 120.0
C21 C22 C17 120.0(4)
C21 C22 H22 120.0
O4 C23 O5 124.4(2)
O4 C23 C1 124.3(2)
O5 C23 C1 111.30(18)
O5 C24 H24A 109.5
O5 C24 H24B 109.5
O5 C24 H24C 109.5
H24A C24 H24B 109.5
H24A C24 H24C 109.5
H24B C24 H24C 109.5
O6 C25 O7 123.6(2)
O6 C25 C2 124.7(2)
O7 C25 C2 111.60(18)
O7 C26 H26A 110.3
O7 C26 H26B 110.3
O7 C26 C27 107.0(2)
H26A C26 H26B 108.6
C27 C26 H26A 110.3
C27 C26 H26B 110.3
C26 C27 H27A 109.5
C26 C27 H27B 109.5
C26 C27 H27C 109.5
H27A C27 H27B 109.5
H27A C27 H27C 109.5
H27B C27 H27C 109.5
N2 C28 H28A 109.5
N2 C28 H28B 109.5
N2 C28 C29 110.8(3)
H28A C28 H28B 108.1
C29 C28 H28A 109.5
C29 C28 H28B 109.5
C28 C29 H29A 109.5
C28 C29 H29B 109.5
C28 C29 H29C 109.5
H29A C29 H29B 109.5
H29A C29 H29C 109.5
H29B C29 H29C 109.5

loop_
_geom_bond_atom_site_label_1
_geom_bond_atom_site_label_2
_geom_bond_distance
Br1 C14 1.901(3)
O1 C10 1.444(3)
O1 C11 1.374(3)
O2 C9 1.208(3)
O3 C8 1.205(3)
O4 C23 1.198(3)
O5 C23 1.326(3)
O5 C24 1.446(3)
O6 C25 1.200(3)
O7 C25 1.339(3)
O7 C26 1.446(3)
N1 C1 1.471(3)
N1 C4 1.501(2)
N1 C5 1.484(2)
N2 C8 1.377(3)
N2 C9 1.383(3)
N2 C28 1.463(3)
C1 C2 1.541(3)
C1 C7 1.548(3)
C1 C23 1.538(3)
C2 H2 0.9800
C2 C3 1.541(3)
C2 C25 1.503(3)
C3 H3 0.9800
C3 C4 1.569(3)
C3 C10 1.512(3)
C4 H4 0.9800
C4 C12 1.512(3)
C5 H5 0.9800
C5 C6 1.556(3)
C5 C17 1.513(3)
C6 H6 0.9800
C6 C7 1.537(3)
C6 C9 1.508(3)
C7 H7 0.9800
C7 C8 1.509(3)
C10 H10A 0.9700
C10 H10B 0.9700
C11 C12 1.395(3)
C11 C16 1.385(4)
C12 C13 1.386(3)
C13 H13 0.9300
C13 C14 1.384(3)
C14 C15 1.379(4)
C15 H15 0.9300
C15 C16 1.377(4)
C16 H16 0.9300
C17 C18 1.386(4)
C17 C22 1.382(3)
C18 H18 0.9300
C18 C19 1.387(4)
C19 H19 0.9300
C19 C20 1.383(7)
C20 H20 0.9300
C20 C21 1.351(7)
C21 H21 0.9300
C21 C22 1.381(5)
C22 H22 0.9300
C24 H24A 0.9600
C24 H24B 0.9600
C24 H24C 0.9600
C26 H26A 0.9700
C26 H26B 0.9700
C26 C27 1.496(4)
C27 H27A 0.9600
C27 H27B 0.9600
C27 H27C 0.9600
C28 H28A 0.9700
C28 H28B 0.9700
C28 C29 1.504(5)
C29 H29A 0.9600
C29 H29B 0.9600
C29 H29C 0.9600

loop_
_geom_hbond_atom_site_label_D
_geom_hbond_atom_site_label_H
_geom_hbond_atom_site_label_A
_geom_hbond_distance_DH
_geom_hbond_distance_HA
_geom_hbond_distance_DA
_geom_hbond_angle_DHA
_geom_hbond_site_symmetry_A
_geom_hbond_publ_flag
C2 H2 O2 0.98 2.43 3.347(3) 156.5 2_655 yes
C6 H6 O2 0.98 2.43 3.144(3) 129.5 2_655 yes
C7 H7 O6 0.98 2.60 3.213(3) 120.7 . yes
C16 H16 O3 0.93 2.37 3.276(3) 165.6 4_666 yes
C29 H29C O6 0.96 2.84 3.445(5) 122.0 1_545 yes
